data_7042803
loop_
_publ_author_name
'Hitzel, Sandra'
'F\"arber, Christian'
'Bruhn, Clemens'
'Siemeling, Ulrich'

_publ_section_title
;
 Phosphido complexes derived from 1,1&#x2019;-ferrocenediyl-bridged
 secondary diphosphines
;
_journal_name_full 'Dalton Trans.'
_journal_paper_doi 10.1039/C7DT00941K
_journal_year 2017
_chemical_formula_moiety
;
C46 H64 Fe2 Ni4 O2 P4, C28 H36 Fe Ni2 P2, 3(C6 H6)
;
_chemical_formula_sum 'C92 H118 Fe3 Ni6 O2 P6'
_chemical_formula_weight 1961.49
_space_group_crystal_system monoclinic
_space_group_IT_number 15
_space_group_name_Hall '-C 2yc'
_space_group_name_H-M_alt 'C 1 2/c 1'
_symmetry_space_group_name_Hall '-C 2yc'
_symmetry_space_group_name_H-M 'C 1 2/c 1'
_atom_sites_solution_hydrogens mixed
_audit_creation_method SHELXL-2014/7
_audit_update_record
;
2017-03-06 deposited with the CCDC.
2017-04-25 downloaded from the CCDC.
;
_cell_angle_alpha 90
_cell_angle_beta 96.353(3)
_cell_angle_gamma 90
_cell_formula_units_Z 4
_cell_length_a 10.1479(4)
_cell_length_b 18.7714(6)
_cell_length_c 45.1642(19)
_cell_measurement_reflns_used 67245
_cell_measurement_temperature 173(2)
_cell_measurement_theta_max 25.98
_cell_measurement_theta_min 1.36
_cell_volume 8550.5(6)
_computing_structure_refinement 'SHELXL-2014/7 (Sheldrick, 2014)'
_diffrn_ambient_temperature 173(2)
_diffrn_detector 'image plate (34 cm diameter)'
_diffrn_detector_area_resol_mean 6.67
_diffrn_detector_type STOE
_diffrn_measured_fraction_theta_full 1.000
_diffrn_measured_fraction_theta_max 1.000
_diffrn_measurement_details ' 751 frames, detector distance = 133 mm'
_diffrn_measurement_device '2-circle goniometer'
_diffrn_measurement_device_type 'STOE IPDS 2'
_diffrn_measurement_method 'rotation method'
_diffrn_radiation_collimation '1.2, 0.6 mm diameter, multiple pinhole'
_diffrn_radiation_monochromator 'plane graphite'
_diffrn_radiation_polarisn_norm 270
_diffrn_radiation_type 'Mo K\a'
_diffrn_radiation_wavelength 0.71073
_diffrn_reflns_av_R_equivalents 0.0504
_diffrn_reflns_av_unetI/netI 0.0220
_diffrn_reflns_Laue_measured_fraction_full 1.000
_diffrn_reflns_Laue_measured_fraction_max 1.000
_diffrn_reflns_limit_h_max 12
_diffrn_reflns_limit_h_min -12
_diffrn_reflns_limit_k_max 22
_diffrn_reflns_limit_k_min -22
_diffrn_reflns_limit_l_max 53
_diffrn_reflns_limit_l_min -53
_diffrn_reflns_number 56233
_diffrn_reflns_point_group_measured_fraction_full 1.000
_diffrn_reflns_point_group_measured_fraction_max 1.000
_diffrn_reflns_theta_full 25.000
_diffrn_reflns_theta_max 25.000
_diffrn_reflns_theta_min 1.815
_diffrn_source 'Genix Mo HF'
_diffrn_source_current 1.000
_diffrn_source_power 0.050
_diffrn_source_voltage 50
_exptl_absorpt_coefficient_mu 1.944
_exptl_absorpt_correction_T_max 0.8561
_exptl_absorpt_correction_T_min 0.4509
_exptl_absorpt_correction_type integration
_exptl_absorpt_process_details 'X-red ver. 1.58 (Stoe & Cie. 2012)'
_exptl_crystal_colour yellow
_exptl_crystal_density_diffrn 1.524
_exptl_crystal_description plate
_exptl_crystal_F_000 4088
_exptl_crystal_size_max 0.370
_exptl_crystal_size_mid 0.330
_exptl_crystal_size_min 0.080
_refine_diff_density_max 0.497
_refine_diff_density_min -0.389
_refine_diff_density_rms 0.057
_refine_ls_extinction_method none
_refine_ls_goodness_of_fit_ref 1.035
_refine_ls_hydrogen_treatment mixed
_refine_ls_matrix_type full
_refine_ls_number_parameters 504
_refine_ls_number_reflns 7535
_refine_ls_number_restraints 1
_refine_ls_restrained_S_all 1.037
_refine_ls_R_factor_all 0.0298
_refine_ls_R_factor_gt 0.0254
_refine_ls_shift/su_max 0.003
_refine_ls_shift/su_mean 0.000
_refine_ls_structure_factor_coef Fsqd
_refine_ls_weighting_details 'w=1/[\s^2^(Fo^2^)+(0.0299P)^2^+14.8049P] where P=(Fo^2^+2Fc^2^)/3'
_refine_ls_weighting_scheme calc
_refine_ls_wR_factor_gt 0.0629
_refine_ls_wR_factor_ref 0.0653
_reflns_Friedel_coverage 0.000
_reflns_number_gt 6600
_reflns_number_total 7535
_reflns_threshold_expression 'I > 2\s(I)'
_cod_data_source_file c7dt00941k2.cif
_cod_data_source_block i2153
_cod_database_code 7042803
_shelx_shelxl_version_number 2014/7
_shelx_space_group_comment
;
The symmetry employed for this shelxl refinement is uniquely defined
by the following loop, which should always be used as a source of
symmetry information in preference to the above space-group names.
They are only intended as comments.
;
_shelx_estimated_absorpt_t_min 0.533
_shelx_estimated_absorpt_t_max 0.860

loop_
_space_group_symop_operation_xyz
'x, y, z'
'-x, y, -z+1/2'
'x+1/2, y+1/2, z'
'-x+1/2, y+1/2, -z+1/2'
'-x, -y, -z'
'x, -y, z-1/2'
'-x+1/2, -y+1/2, -z'
'x+1/2, -y+1/2, z-1/2'

loop_
_atom_site_label
_atom_site_type_symbol
_atom_site_fract_x
_atom_site_fract_y
_atom_site_fract_z
_atom_site_U_iso_or_equiv
_atom_site_adp_type
_atom_site_occupancy
_atom_site_site_symmetry_order
_atom_site_calc_flag
_atom_site_refinement_flags_posn
_atom_site_refinement_flags_adp
_atom_site_refinement_flags_occupancy
C1 C 0.1267(2) 0.05804(12) 0.27297(5) 0.0244(5) Uani 1 1 d . . .
C2 C 0.0655(2) 0.10336(13) 0.29307(5) 0.0313(5) Uani 1 1 d . . .
H2 H 0.0129 0.0880 0.3080 0.038 Uiso 1 1 calc R U .
C3 C 0.0968(3) 0.17539(13) 0.28680(6) 0.0393(6) Uani 1 1 d . . .
H3 H 0.0686 0.2163 0.2967 0.047 Uiso 1 1 calc R U .
C4 C 0.1776(3) 0.17514(13) 0.26313(6) 0.0394(6) Uani 1 1 d . . .
H4 H 0.2129 0.2160 0.2544 0.047 Uiso 1 1 calc R U .
C5 C 0.1968(2) 0.10340(13) 0.25462(5) 0.0311(5) Uani 1 1 d . . .
H5 H 0.2476 0.0881 0.2394 0.037 Uiso 1 1 calc R U .
C6 C 0.2700(2) -0.11642(14) 0.21283(6) 0.0366(6) Uani 1 1 d . . .
H6 H 0.3374 -0.1297 0.2281 0.044 Uiso 1 1 calc R U .
C7 C 0.1647(2) -0.15996(13) 0.20078(5) 0.0331(5) Uani 1 1 d . . .
H7 H 0.1503 -0.2084 0.2056 0.040 Uiso 1 1 calc R U .
C8 C 0.0849(2) -0.11789(14) 0.18025(5) 0.0342(6) Uani 1 1 d . . .
H8 H 0.0037 -0.1325 0.1695 0.041 Uiso 1 1 calc R U .
C9 C 0.1450(3) -0.05002(14) 0.17823(5) 0.0359(6) Uani 1 1 d . . .
H9 H 0.1129 -0.0122 0.1655 0.043 Uiso 1 1 calc R U .
C10 C 0.2588(3) -0.04882(14) 0.19818(6) 0.0384(6) Uani 1 1 d . . .
H10 H 0.3186 -0.0100 0.2016 0.046 Uiso 1 1 calc R U .
C11 C 0.2503(2) -0.07085(12) 0.29545(5) 0.0276(5) Uani 1 1 d . . .
C12 C 0.3811(2) -0.04438(15) 0.28578(6) 0.0375(6) Uani 1 1 d . . .
H12A H 0.4549 -0.0624 0.2996 0.045 Uiso 1 1 calc R U .
H12B H 0.3822 0.0078 0.2859 0.045 Uiso 1 1 calc R U .
H12C H 0.3902 -0.0616 0.2656 0.045 Uiso 1 1 calc R U .
C13 C 0.2380(3) -0.04130(14) 0.32675(5) 0.0350(6) Uani 1 1 d . . .
H13A H 0.2462 0.0107 0.3265 0.042 Uiso 1 1 calc R U .
H13B H 0.3086 -0.0613 0.3409 0.042 Uiso 1 1 calc R U .
H13C H 0.1515 -0.0544 0.3328 0.042 Uiso 1 1 calc R U .
C14 C 0.2481(3) -0.15201(14) 0.29591(6) 0.0399(6) Uani 1 1 d . . .
H14C H 0.1636 -0.1685 0.3021 0.048 Uiso 1 1 calc R U .
H14B H 0.3213 -0.1695 0.3100 0.048 Uiso 1 1 calc R U .
H14A H 0.2579 -0.1702 0.2759 0.048 Uiso 1 1 calc R U .
C15 C 0.4052(2) 0.39468(11) 0.43179(5) 0.0231(4) Uani 1 1 d . . .
C16 C 0.5279(2) 0.38474(12) 0.45007(5) 0.0285(5) Uani 1 1 d . . .
H16 H 0.5373 0.3687 0.4701 0.034 Uiso 1 1 calc R U .
C17 C 0.6331(2) 0.40267(13) 0.43331(6) 0.0337(5) Uani 1 1 d . . .
H17 H 0.7250 0.4007 0.4402 0.040 Uiso 1 1 calc R U .
C18 C 0.5773(2) 0.42404(12) 0.40445(5) 0.0318(5) Uani 1 1 d . . .
H18 H 0.6254 0.4386 0.3886 0.038 Uiso 1 1 calc R U .
C19 C 0.4370(2) 0.41981(12) 0.40341(5) 0.0271(5) Uani 1 1 d . . .
H19 H 0.3750 0.4316 0.3868 0.033 Uiso 1 1 calc R U .
C20 C 0.3999(2) 0.23612(11) 0.40997(5) 0.0226(4) Uani 1 1 d . . .
C21 C 0.5225(2) 0.22067(12) 0.42778(5) 0.0274(5) Uani 1 1 d . . .
H21 H 0.5318 0.2056 0.4480 0.033 Uiso 1 1 calc R U .
C22 C 0.6274(2) 0.23170(12) 0.41006(6) 0.0331(5) Uani 1 1 d . . .
H22 H 0.7191 0.2252 0.4163 0.040 Uiso 1 1 calc R U .
C23 C 0.5724(2) 0.25399(12) 0.38141(5) 0.0312(5) Uani 1 1 d . . .
H23 H 0.6208 0.2653 0.3652 0.037 Uiso 1 1 calc R U .
C24 C 0.4327(2) 0.25661(11) 0.38104(5) 0.0259(5) Uani 1 1 d . . .
H24 H 0.3714 0.2697 0.3645 0.031 Uiso 1 1 calc R U .
C25 C 0.0706(3) 0.39456(19) 0.36637(7) 0.0550(9) Uani 1 1 d . . .
H25 H 0.1257 0.4311 0.3600 0.066 Uiso 1 1 calc R U .
C26 C 0.0672(3) 0.3253(3) 0.35660(6) 0.0713(13) Uani 1 1 d . . .
H26 H 0.1188 0.3048 0.3425 0.086 Uiso 1 1 calc R U .
C27 C -0.0324(3) 0.28930(16) 0.37246(7) 0.0556(9) Uani 1 1 d . . .
H27 H -0.0559 0.2403 0.3712 0.067 Uiso 1 1 calc R U .
C28 C -0.0850(2) 0.34024(16) 0.38941(6) 0.0421(6) Uani 1 1 d . . .
H28 H -0.1562 0.3333 0.4011 0.051 Uiso 1 1 calc R U .
C29 C -0.0183(3) 0.40230(16) 0.38676(7) 0.0468(7) Uani 1 1 d . . .
H29 H -0.0316 0.4448 0.3975 0.056 Uiso 1 1 calc R U .
C30 C 0.1898(2) 0.45619(12) 0.45860(5) 0.0299(5) Uani 1 1 d . . .
C31 C 0.1849(3) 0.51660(13) 0.43569(6) 0.0381(6) Uani 1 1 d . . .
H31A H 0.1565 0.5607 0.4447 0.046 Uiso 1 1 calc R U .
H31B H 0.1219 0.5043 0.4184 0.046 Uiso 1 1 calc R U .
H31C H 0.2733 0.5234 0.4293 0.046 Uiso 1 1 calc R U .
C32 C 0.0533(3) 0.44369(15) 0.46865(7) 0.0456(7) Uani 1 1 d . . .
H32A H -0.0070 0.4256 0.4519 0.055 Uiso 1 1 calc R U .
H32B H 0.0187 0.4887 0.4757 0.055 Uiso 1 1 calc R U .
H32C H 0.0602 0.4088 0.4849 0.055 Uiso 1 1 calc R U .
C33 C 0.2905(3) 0.47763(13) 0.48509(6) 0.0398(6) Uani 1 1 d . . .
H33C H 0.3043 0.4376 0.4990 0.048 Uiso 1 1 calc R U .
H33B H 0.2564 0.5186 0.4953 0.048 Uiso 1 1 calc R U .
H33A H 0.3749 0.4904 0.4778 0.048 Uiso 1 1 calc R U .
C34 C 0.1818(2) 0.14261(12) 0.41545(5) 0.0296(5) Uani 1 1 d . . .
C35 C 0.2861(3) 0.09090(12) 0.43026(6) 0.0359(6) Uani 1 1 d . . .
H35A H 0.3676 0.0948 0.4206 0.043 Uiso 1 1 calc R U .
H35B H 0.2522 0.0421 0.4282 0.043 Uiso 1 1 calc R U .
H35C H 0.3051 0.1028 0.4514 0.043 Uiso 1 1 calc R U .
C36 C 0.1675(3) 0.12860(14) 0.38179(6) 0.0400(6) Uani 1 1 d . . .
H36A H 0.1381 0.0794 0.3779 0.048 Uiso 1 1 calc R U .
H36B H 0.2533 0.1359 0.3742 0.048 Uiso 1 1 calc R U .
H36C H 0.1021 0.1615 0.3718 0.048 Uiso 1 1 calc R U .
C37 C 0.0491(3) 0.13174(14) 0.42768(7) 0.0456(7) Uani 1 1 d . . .
H37A H 0.0597 0.1404 0.4492 0.055 Uiso 1 1 calc R U .
H37B H 0.0187 0.0828 0.4238 0.055 Uiso 1 1 calc R U .
H37C H -0.0163 0.1651 0.4179 0.055 Uiso 1 1 calc R U .
C38 C 0.4942(4) 0.13127(17) 0.32019(9) 0.0638(10) Uani 1 1 d . . .
H38A H 0.4027 0.1324 0.3129 0.077 Uiso 1 1 calc R U .
C39 C 0.5852(4) 0.16609(17) 0.30509(7) 0.0652(10) Uani 1 1 d . . .
H39A H 0.5565 0.1915 0.2873 0.078 Uiso 1 1 calc R U .
C40 C 0.7170(4) 0.16433(16) 0.31549(8) 0.0583(9) Uani 1 1 d . . .
H40A H 0.7799 0.1882 0.3049 0.070 Uiso 1 1 calc R U .
C41 C 0.7576(3) 0.12837(15) 0.34095(7) 0.0493(7) Uani 1 1 d . . .
H41A H 0.8490 0.1273 0.3482 0.059 Uiso 1 1 calc R U .
C42 C 0.6675(3) 0.09368(15) 0.35616(7) 0.0522(8) Uani 1 1 d . . .
H42A H 0.6965 0.0687 0.3740 0.063 Uiso 1 1 calc R U .
C43 C 0.5362(3) 0.09491(16) 0.34583(8) 0.0559(8) Uani 1 1 d . . .
H43A H 0.4738 0.0706 0.3564 0.067 Uiso 1 1 calc R U .
C44 C 0.7995(3) 0.19499(15) 0.48432(6) 0.0403(6) Uani 1 1 d . . .
H44A H 0.8336 0.1571 0.4735 0.048 Uiso 1 1 calc R U .
C45 C 0.6931(3) 0.18350(15) 0.49998(6) 0.0423(6) Uani 1 1 d . . .
H45A H 0.6538 0.1376 0.5000 0.051 Uiso 1 1 calc R U .
C46 C 0.6430(3) 0.23841(15) 0.51570(6) 0.0431(6) Uani 1 1 d . . .
H46A H 0.5693 0.2304 0.5265 0.052 Uiso 1 1 calc R U .
Fe1 Fe 0.0000 0.12605(2) 0.2500 0.02666(11) Uani 1 2 d S T P
Fe2 Fe 0.51832(3) 0.32277(2) 0.41308(2) 0.02246(8) Uani 1 1 d . . .
Ni1 Ni 0.09135(3) -0.06924(2) 0.22270(2) 0.02060(7) Uani 1 1 d . . .
Ni2 Ni 0.12021(3) 0.32539(2) 0.40404(2) 0.02244(7) Uani 1 1 d . . .
Ni3 Ni 0.25174(3) 0.27471(2) 0.46918(2) 0.02549(8) Uani 1 1 d . . .
O1 O 0.2494(3) 0.18883(10) 0.49151(4) 0.0701(8) Uani 1 1 d D . .
H1B H 0.249(4) 0.1447(12) 0.4840(8) 0.084 Uiso 1 1 d D U .
P1 P 0.10706(5) -0.03812(3) 0.26921(2) 0.01971(12) Uani 1 1 d . . .
P2 P 0.24330(5) 0.37063(3) 0.44179(2) 0.02071(12) Uani 1 1 d . . .
P3 P 0.23819(5) 0.23703(3) 0.42332(2) 0.02061(12) Uani 1 1 d . . .

loop_
_atom_site_aniso_label
_atom_site_aniso_U_11
_atom_site_aniso_U_22
_atom_site_aniso_U_33
_atom_site_aniso_U_23
_atom_site_aniso_U_13
_atom_site_aniso_U_12
C1 0.0246(11) 0.0261(11) 0.0216(11) -0.0006(9) -0.0016(9) -0.0034(9)
C2 0.0391(14) 0.0300(12) 0.0244(12) -0.0034(10) 0.0021(10) -0.0007(10)
C3 0.0572(17) 0.0255(12) 0.0331(14) -0.0087(10) -0.0042(12) -0.0038(11)
C4 0.0511(16) 0.0272(13) 0.0382(14) 0.0013(11) -0.0028(12) -0.0142(11)
C5 0.0311(13) 0.0319(13) 0.0302(13) -0.0006(10) 0.0021(10) -0.0095(10)
C6 0.0265(13) 0.0506(16) 0.0335(13) -0.0083(11) 0.0066(10) 0.0116(11)
C7 0.0391(14) 0.0277(12) 0.0340(13) -0.0060(10) 0.0114(11) 0.0057(10)
C8 0.0339(13) 0.0433(14) 0.0257(12) -0.0137(11) 0.0051(10) 0.0055(11)
C9 0.0480(16) 0.0405(14) 0.0216(12) 0.0009(10) 0.0149(11) 0.0085(12)
C10 0.0343(14) 0.0405(14) 0.0443(15) -0.0113(12) 0.0223(12) -0.0063(11)
C11 0.0225(11) 0.0326(12) 0.0262(12) 0.0009(9) -0.0036(9) 0.0018(9)
C12 0.0230(12) 0.0519(16) 0.0365(14) -0.0026(12) -0.0012(10) -0.0004(11)
C13 0.0343(14) 0.0461(15) 0.0229(12) 0.0019(11) -0.0043(10) 0.0002(11)
C14 0.0369(14) 0.0355(14) 0.0448(15) 0.0051(12) -0.0066(12) 0.0089(11)
C15 0.0297(12) 0.0182(10) 0.0215(11) -0.0008(8) 0.0035(9) -0.0020(9)
C16 0.0309(12) 0.0293(12) 0.0243(11) -0.0035(9) -0.0010(9) -0.0036(10)
C17 0.0271(12) 0.0338(13) 0.0398(14) -0.0062(11) 0.0021(10) -0.0092(10)
C18 0.0350(13) 0.0276(12) 0.0345(13) 0.0004(10) 0.0113(11) -0.0072(10)
C19 0.0357(13) 0.0215(11) 0.0244(11) 0.0017(9) 0.0050(10) -0.0015(9)
C20 0.0255(11) 0.0196(10) 0.0234(11) -0.0020(8) 0.0055(9) 0.0005(8)
C21 0.0279(12) 0.0237(11) 0.0302(12) 0.0035(9) 0.0018(9) 0.0023(9)
C22 0.0252(12) 0.0293(13) 0.0453(15) 0.0008(11) 0.0065(11) 0.0034(10)
C23 0.0321(13) 0.0301(12) 0.0335(13) -0.0041(10) 0.0125(10) -0.0013(10)
C24 0.0309(12) 0.0248(11) 0.0225(11) -0.0024(9) 0.0054(9) -0.0010(9)
C25 0.0372(16) 0.074(2) 0.0499(18) 0.0339(17) -0.0120(14) -0.0107(15)
C26 0.0429(18) 0.152(4) 0.0164(13) -0.0136(18) -0.0066(12) 0.043(2)
C27 0.0572(19) 0.0381(15) 0.061(2) -0.0084(14) -0.0393(16) 0.0018(14)
C28 0.0226(13) 0.0608(18) 0.0418(15) 0.0104(13) -0.0020(11) 0.0030(12)
C29 0.0425(16) 0.0429(16) 0.0498(17) 0.0050(13) -0.0173(13) 0.0073(13)
C30 0.0422(14) 0.0244(11) 0.0239(12) -0.0021(9) 0.0075(10) 0.0053(10)
C31 0.0536(17) 0.0244(12) 0.0362(14) 0.0010(10) 0.0048(12) 0.0072(11)
C32 0.0493(17) 0.0432(15) 0.0485(17) -0.0074(13) 0.0240(14) 0.0065(13)
C33 0.0639(18) 0.0254(12) 0.0294(13) -0.0045(10) 0.0016(12) 0.0013(12)
C34 0.0321(13) 0.0249(11) 0.0322(13) -0.0063(9) 0.0058(10) -0.0066(10)
C35 0.0495(16) 0.0214(12) 0.0376(14) -0.0033(10) 0.0076(12) -0.0037(11)
C36 0.0480(16) 0.0341(14) 0.0370(14) -0.0130(11) 0.0004(12) -0.0033(12)
C37 0.0413(15) 0.0330(14) 0.0656(19) -0.0103(13) 0.0203(14) -0.0127(12)
C38 0.055(2) 0.0481(19) 0.084(3) -0.0263(18) -0.0106(18) 0.0059(15)
C39 0.109(3) 0.0451(18) 0.0415(18) -0.0052(14) 0.0071(19) 0.0157(19)
C40 0.082(3) 0.0370(16) 0.062(2) -0.0090(15) 0.0357(19) -0.0028(16)
C41 0.0508(17) 0.0380(15) 0.0598(19) -0.0181(14) 0.0087(15) -0.0014(13)
C42 0.075(2) 0.0365(15) 0.0457(17) -0.0038(13) 0.0083(15) 0.0037(15)
C43 0.058(2) 0.0372(16) 0.076(2) -0.0087(15) 0.0225(17) -0.0080(14)
C44 0.0390(15) 0.0436(15) 0.0373(14) -0.0019(12) -0.0006(11) 0.0070(12)
C45 0.0427(16) 0.0404(15) 0.0425(16) 0.0046(12) -0.0014(12) 0.0002(12)
C46 0.0359(15) 0.0537(17) 0.0393(15) 0.0060(13) 0.0025(12) 0.0014(13)
Fe1 0.0367(3) 0.0196(2) 0.0234(2) 0.000 0.00190(19) 0.000
Fe2 0.02223(17) 0.02270(16) 0.02267(16) 0.00028(12) 0.00340(12) -0.00179(12)
Ni1 0.01950(14) 0.02409(15) 0.01845(14) -0.00243(10) 0.00314(11) 0.00094(11)
Ni2 0.02116(15) 0.02617(15) 0.01965(14) 0.00134(11) 0.00073(11) -0.00043(11)
Ni3 0.04247(18) 0.01842(14) 0.01613(14) 0.00100(10) 0.00569(12) -0.00254(12)
O1 0.171(3) 0.0219(10) 0.0197(9) 0.0012(8) 0.0213(12) -0.0066(12)
P1 0.0188(3) 0.0219(3) 0.0182(3) 0.0001(2) 0.0013(2) -0.0002(2)
P2 0.0252(3) 0.0194(3) 0.0178(3) 0.0006(2) 0.0039(2) 0.0003(2)
P3 0.0230(3) 0.0201(3) 0.0191(3) -0.0011(2) 0.0036(2) -0.0020(2)

loop_
_atom_type_symbol
_atom_type_description
_atom_type_scat_dispersion_real
_atom_type_scat_dispersion_imag
_atom_type_scat_source
C C 0.0033 0.0016 'International Tables Vol C Tables 4.2.6.8 and 6.1.1.4'
H H 0.0000 0.0000 'International Tables Vol C Tables 4.2.6.8 and 6.1.1.4'
Fe Fe 0.3463 0.8444 'International Tables Vol C Tables 4.2.6.8 and 6.1.1.4'
Ni Ni 0.3393 1.1124 'International Tables Vol C Tables 4.2.6.8 and 6.1.1.4'
O O 0.0106 0.0060 'International Tables Vol C Tables 4.2.6.8 and 6.1.1.4'
P P 0.1023 0.0942 'International Tables Vol C Tables 4.2.6.8 and 6.1.1.4'

loop_
_geom_angle_atom_site_label_1
_geom_angle_atom_site_label_2
_geom_angle_atom_site_label_3
_geom_angle
_geom_angle_site_symmetry_1
_geom_angle_site_symmetry_3
C5 C1 C2 107.0(2) . .
C5 C1 P1 126.25(17) . .
C2 C1 P1 126.59(17) . .
C5 C1 Fe1 69.83(13) . .
C2 C1 Fe1 69.77(13) . .
P1 C1 Fe1 121.51(11) . .
C3 C2 C1 108.4(2) . .
C3 C2 Fe1 70.55(14) . .
C1 C2 Fe1 68.69(13) . .
C3 C2 H2 125.8 . .
C1 C2 H2 125.8 . .
Fe1 C2 H2 126.5 . .
C4 C3 C2 107.9(2) . .
C4 C3 Fe1 69.71(15) . .
C2 C3 Fe1 68.63(14) . .
C4 C3 H3 126.0 . .
C2 C3 H3 126.0 . .
Fe1 C3 H3 127.2 . .
C3 C4 C5 108.4(2) . .
C3 C4 Fe1 69.93(15) . .
C5 C4 Fe1 68.81(14) . .
C3 C4 H4 125.8 . .
C5 C4 H4 125.8 . .
Fe1 C4 H4 127.0 . .
C4 C5 C1 108.4(2) . .
C4 C5 Fe1 70.49(15) . .
C1 C5 Fe1 68.73(13) . .
C4 C5 H5 125.8 . .
C1 C5 H5 125.8 . .
Fe1 C5 H5 126.5 . .
C7 C6 C10 108.6(2) . .
C7 C6 Ni1 72.03(13) . .
C10 C6 Ni1 72.45(14) . .
C7 C6 H6 125.7 . .
C10 C6 H6 125.7 . .
Ni1 C6 H6 121.5 . .
C8 C7 C6 106.7(2) . .
C8 C7 Ni1 69.76(13) . .
C6 C7 Ni1 69.37(13) . .
C8 C7 H7 126.7 . .
C6 C7 H7 126.7 . .
Ni1 C7 H7 125.8 . .
C7 C8 C9 109.0(2) . .
C7 C8 Ni1 71.76(14) . .
C9 C8 Ni1 72.59(13) . .
C7 C8 H8 125.5 . .
C9 C8 H8 125.5 . .
Ni1 C8 H8 121.8 . .
C10 C9 C8 107.8(2) . .
C10 C9 Ni1 71.12(14) . .
C8 C9 Ni1 68.74(13) . .
C10 C9 H9 126.1 . .
C8 C9 H9 126.1 . .
Ni1 C9 H9 125.6 . .
C9 C10 C6 107.8(2) . .
C9 C10 Ni1 71.62(14) . .
C6 C10 Ni1 68.47(13) . .
C9 C10 H10 126.1 . .
C6 C10 H10 126.1 . .
Ni1 C10 H10 125.4 . .
C14 C11 C12 110.1(2) . .
C14 C11 C13 110.2(2) . .
C12 C11 C13 107.91(19) . .
C14 C11 P1 108.97(16) . .
C12 C11 P1 110.52(16) . .
C13 C11 P1 109.11(16) . .
C11 C12 H12A 109.5 . .
C11 C12 H12B 109.5 . .
H12A C12 H12B 109.5 . .
C11 C12 H12C 109.5 . .
H12A C12 H12C 109.5 . .
H12B C12 H12C 109.5 . .
C11 C13 H13A 109.5 . .
C11 C13 H13B 109.5 . .
H13A C13 H13B 109.5 . .
C11 C13 H13C 109.5 . .
H13A C13 H13C 109.5 . .
H13B C13 H13C 109.5 . .
C11 C14 H14C 109.5 . .
C11 C14 H14B 109.5 . .
H14C C14 H14B 109.5 . .
C11 C14 H14A 109.5 . .
H14C C14 H14A 109.5 . .
H14B C14 H14A 109.5 . .
C16 C15 C19 107.0(2) . .
C16 C15 P2 125.50(17) . .
C19 C15 P2 127.23(17) . .
C16 C15 Fe2 69.79(13) . .
C19 C15 Fe2 69.60(13) . .
P2 C15 Fe2 120.82(11) . .
C17 C16 C15 108.7(2) . .
C17 C16 Fe2 70.52(14) . .
C15 C16 Fe2 68.89(12) . .
C17 C16 H16 125.6 . .
C15 C16 H16 125.6 . .
Fe2 C16 H16 126.5 . .
C16 C17 C18 108.0(2) . .
C16 C17 Fe2 68.85(13) . .
C18 C17 Fe2 69.43(13) . .
C16 C17 H17 126.0 . .
C18 C17 H17 126.0 . .
Fe2 C17 H17 127.3 . .
C17 C18 C19 108.1(2) . .
C17 C18 Fe2 69.98(13) . .
C19 C18 Fe2 68.95(13) . .
C17 C18 H18 125.9 . .
C19 C18 H18 125.9 . .
Fe2 C18 H18 126.7 . .
C18 C19 C15 108.2(2) . .
C18 C19 Fe2 70.16(13) . .
C15 C19 Fe2 68.82(12) . .
C18 C19 H19 125.9 . .
C15 C19 H19 125.9 . .
Fe2 C19 H19 126.7 . .
C21 C20 C24 106.86(19) . .
C21 C20 P3 125.25(17) . .
C24 C20 P3 127.66(17) . .
C21 C20 Fe2 69.56(12) . .
C24 C20 Fe2 69.58(12) . .
P3 C20 Fe2 121.61(11) . .
C22 C21 C20 108.3(2) . .
C22 C21 Fe2 70.52(13) . .
C20 C21 Fe2 68.89(12) . .
C22 C21 H21 125.9 . .
C20 C21 H21 125.9 . .
Fe2 C21 H21 126.3 . .
C23 C22 C21 108.3(2) . .
C23 C22 Fe2 69.68(13) . .
C21 C22 Fe2 68.83(13) . .
C23 C22 H22 125.8 . .
C21 C22 H22 125.8 . .
Fe2 C22 H22 127.2 . .
C22 C23 C24 108.3(2) . .
C22 C23 Fe2 69.91(14) . .
C24 C23 Fe2 68.97(13) . .
C22 C23 H23 125.8 . .
C24 C23 H23 125.8 . .
Fe2 C23 H23 126.9 . .
C23 C24 C20 108.2(2) . .
C23 C24 Fe2 70.36(13) . .
C20 C24 Fe2 68.84(12) . .
C23 C24 H24 125.9 . .
C20 C24 H24 125.9 . .
Fe2 C24 H24 126.5 . .
C29 C25 C26 108.8(3) . .
C29 C25 Ni2 69.26(16) . .
C26 C25 Ni2 71.22(17) . .
C29 C25 H25 125.6 . .
C26 C25 H25 125.6 . .
Ni2 C25 H25 125.5 . .
C25 C26 C27 105.9(3) . .
C25 C26 Ni2 71.60(17) . .
C27 C26 Ni2 67.90(15) . .
C25 C26 H26 127.1 . .
C27 C26 H26 127.1 . .
Ni2 C26 H26 125.0 . .
C28 C27 C26 106.5(3) . .
C28 C27 Ni2 72.44(16) . .
C26 C27 Ni2 71.72(16) . .
C28 C27 H27 126.8 . .
C26 C27 H27 126.8 . .
Ni2 C27 H27 120.9 . .
C29 C28 C27 108.7(3) . .
C29 C28 Ni2 70.19(15) . .
C27 C28 Ni2 69.80(15) . .
C29 C28 H28 125.6 . .
C27 C28 H28 125.6 . .
Ni2 C28 H28 126.0 . .
C28 C29 C25 109.9(3) . .
C28 C29 Ni2 72.40(16) . .
C25 C29 Ni2 73.33(17) . .
C28 C29 H29 125.1 . .
C25 C29 H29 125.1 . .
Ni2 C29 H29 120.9 . .
C32 C30 C31 110.7(2) . .
C32 C30 C33 110.9(2) . .
C31 C30 C33 107.5(2) . .
C32 C30 P2 107.54(17) . .
C31 C30 P2 110.40(16) . .
C33 C30 P2 109.90(17) . .
C30 C31 H31A 109.5 . .
C30 C31 H31B 109.5 . .
H31A C31 H31B 109.5 . .
C30 C31 H31C 109.5 . .
H31A C31 H31C 109.5 . .
H31B C31 H31C 109.5 . .
C30 C32 H32A 109.5 . .
C30 C32 H32B 109.5 . .
H32A C32 H32B 109.5 . .
C30 C32 H32C 109.5 . .
H32A C32 H32C 109.5 . .
H32B C32 H32C 109.5 . .
C30 C33 H33C 109.5 . .
C30 C33 H33B 109.5 . .
H33C C33 H33B 109.5 . .
C30 C33 H33A 109.5 . .
H33C C33 H33A 109.5 . .
H33B C33 H33A 109.5 . .
C37 C34 C36 110.2(2) . .
C37 C34 C35 110.6(2) . .
C36 C34 C35 108.0(2) . .
C37 C34 P3 108.63(16) . .
C36 C34 P3 109.98(17) . .
C35 C34 P3 109.42(16) . .
C34 C35 H35A 109.5 . .
C34 C35 H35B 109.5 . .
H35A C35 H35B 109.5 . .
C34 C35 H35C 109.5 . .
H35A C35 H35C 109.5 . .
H35B C35 H35C 109.5 . .
C34 C36 H36A 109.5 . .
C34 C36 H36B 109.5 . .
H36A C36 H36B 109.5 . .
C34 C36 H36C 109.5 . .
H36A C36 H36C 109.5 . .
H36B C36 H36C 109.5 . .
C34 C37 H37A 109.5 . .
C34 C37 H37B 109.5 . .
H37A C37 H37B 109.5 . .
C34 C37 H37C 109.5 . .
H37A C37 H37C 109.5 . .
H37B C37 H37C 109.5 . .
C43 C38 C39 119.6(3) . .
C43 C38 H38A 120.2 . .
C39 C38 H38A 120.2 . .
C40 C39 C38 120.2(3) . .
C40 C39 H39A 119.9 . .
C38 C39 H39A 119.9 . .
C41 C40 C39 119.7(3) . .
C41 C40 H40A 120.1 . .
C39 C40 H40A 120.1 . .
C40 C41 C42 120.4(3) . .
C40 C41 H41A 119.8 . .
C42 C41 H41A 119.8 . .
C43 C42 C41 120.2(3) . .
C43 C42 H42A 119.9 . .
C41 C42 H42A 119.9 . .
C42 C43 C38 119.9(3) . .
C42 C43 H43A 120.0 . .
C38 C43 H43A 120.0 . .
C45 C44 C46 120.0(3) . 7_656
C45 C44 H44A 120.0 . .
C46 C44 H44A 120.0 7_656 .
C44 C45 C46 120.2(3) . .
C44 C45 H45A 119.9 . .
C46 C45 H45A 119.9 . .
C44 C46 C45 119.8(3) 7_656 .
C44 C46 H46A 120.1 7_656 .
C45 C46 H46A 120.1 . .
C1 Fe1 C1 101.41(12) . 2
C1 Fe1 C2 118.87(9) . 2
C1 Fe1 C2 41.53(9) 2 2
C1 Fe1 C2 41.54(9) . .
C1 Fe1 C2 118.87(9) 2 .
C2 Fe1 C2 155.78(13) 2 .
C1 Fe1 C5 118.98(9) . 2
C1 Fe1 C5 41.45(9) 2 2
C2 Fe1 C5 69.12(10) 2 2
C2 Fe1 C5 105.58(10) . 2
C1 Fe1 C5 41.45(9) . .
C1 Fe1 C5 118.97(9) 2 .
C2 Fe1 C5 105.57(10) 2 .
C2 Fe1 C5 69.13(10) . .
C5 Fe1 C5 155.83(14) 2 .
C1 Fe1 C4 157.31(10) . 2
C1 Fe1 C4 69.27(10) 2 2
C2 Fe1 C4 68.50(10) 2 2
C2 Fe1 C4 123.70(10) . 2
C5 Fe1 C4 40.69(10) 2 2
C5 Fe1 C4 161.12(11) . 2
C1 Fe1 C4 69.27(10) . .
C1 Fe1 C4 157.31(10) 2 .
C2 Fe1 C4 123.70(10) 2 .
C2 Fe1 C4 68.50(10) . .
C5 Fe1 C4 161.12(11) 2 .
C5 Fe1 C4 40.69(10) . .
C4 Fe1 C4 126.65(15) 2 .
C1 Fe1 C3 69.42(10) . .
C1 Fe1 C3 157.25(10) 2 .
C2 Fe1 C3 161.07(10) 2 .
C2 Fe1 C3 40.81(10) . .
C5 Fe1 C3 123.67(11) 2 .
C5 Fe1 C3 68.55(11) . .
C4 Fe1 C3 110.94(11) 2 .
C4 Fe1 C3 40.36(11) . .
C1 Fe1 C3 157.25(10) . 2
C1 Fe1 C3 69.42(10) 2 2
C2 Fe1 C3 40.81(10) 2 2
C2 Fe1 C3 161.07(10) . 2
C5 Fe1 C3 68.55(11) 2 2
C5 Fe1 C3 123.67(11) . 2
C4 Fe1 C3 40.36(11) 2 2
C4 Fe1 C3 110.94(11) . 2
C3 Fe1 C3 126.43(15) . 2
C15 Fe2 C20 101.91(9) . .
C15 Fe2 C21 119.20(9) . .
C20 Fe2 C21 41.55(9) . .
C15 Fe2 C19 41.58(9) . .
C20 Fe2 C19 118.94(9) . .
C21 Fe2 C19 155.97(9) . .
C15 Fe2 C24 119.34(9) . .
C20 Fe2 C24 41.57(9) . .
C21 Fe2 C24 69.30(9) . .
C19 Fe2 C24 105.33(9) . .
C15 Fe2 C16 41.33(9) . .
C20 Fe2 C16 119.56(9) . .
C21 Fe2 C16 105.96(10) . .
C19 Fe2 C16 69.12(9) . .
C24 Fe2 C16 156.37(9) . .
C15 Fe2 C18 69.49(9) . .
C20 Fe2 C18 157.12(10) . .
C21 Fe2 C18 161.08(10) . .
C19 Fe2 C18 40.89(9) . .
C24 Fe2 C18 123.02(10) . .
C16 Fe2 C18 68.62(10) . .
C15 Fe2 C23 157.51(10) . .
C20 Fe2 C23 69.29(9) . .
C21 Fe2 C23 68.58(9) . .
C19 Fe2 C23 123.39(10) . .
C24 Fe2 C23 40.67(9) . .
C16 Fe2 C23 160.93(10) . .
C18 Fe2 C23 110.29(10) . .
C15 Fe2 C22 157.35(9) . .
C20 Fe2 C22 69.21(9) . .
C21 Fe2 C22 40.65(9) . .
C19 Fe2 C22 160.92(10) . .
C24 Fe2 C22 68.50(10) . .
C16 Fe2 C22 123.79(10) . .
C18 Fe2 C22 126.25(10) . .
C23 Fe2 C22 40.41(10) . .
C15 Fe2 C17 69.25(9) . .
C20 Fe2 C17 157.69(9) . .
C21 Fe2 C17 123.72(10) . .
C19 Fe2 C17 68.70(10) . .
C24 Fe2 C17 160.57(10) . .
C16 Fe2 C17 40.63(9) . .
C18 Fe2 C17 40.59(10) . .
C23 Fe2 C17 126.14(10) . .
C22 Fe2 C17 110.80(10) . .
C6 Ni1 C8 64.46(10) . .
C6 Ni1 C7 38.60(10) . .
C8 Ni1 C7 38.48(10) . .
C6 Ni1 C10 39.08(10) . .
C8 Ni1 C10 63.92(10) . .
C7 Ni1 C10 64.64(10) . .
C6 Ni1 P1 170.30(8) . 2
C8 Ni1 P1 109.43(7) . 2
C7 Ni1 P1 131.97(7) . 2
C10 Ni1 P1 146.75(8) . 2
C6 Ni1 C9 64.16(10) . .
C8 Ni1 C9 38.67(10) . .
C7 Ni1 C9 64.45(9) . .
C10 Ni1 C9 37.26(10) . .
P1 Ni1 C9 116.41(7) 2 .
C6 Ni1 P1 110.18(7) . .
C8 Ni1 P1 169.83(7) . .
C7 Ni1 P1 131.99(7) . .
C10 Ni1 P1 118.06(8) . .
P1 Ni1 P1 74.58(2) 2 .
C9 Ni1 P1 148.54(7) . .
C27 Ni2 C29 63.69(11) . .
C27 Ni2 C28 37.76(12) . .
C29 Ni2 C28 37.42(11) . .
C27 Ni2 C26 40.37(14) . .
C29 Ni2 C26 63.13(13) . .
C28 Ni2 C26 64.12(11) . .
C27 Ni2 C25 64.37(13) . .
C29 Ni2 C25 37.41(12) . .
C28 Ni2 C25 62.72(11) . .
C26 Ni2 C25 37.18(14) . .
C27 Ni2 P3 111.03(8) . .
C29 Ni2 P3 171.62(9) . .
C28 Ni2 P3 134.48(8) . .
C26 Ni2 P3 117.70(11) . .
C25 Ni2 P3 147.92(10) . .
C27 Ni2 P2 167.67(10) . .
C29 Ni2 P2 108.99(8) . .
C28 Ni2 P2 130.49(8) . .
C26 Ni2 P2 147.26(13) . .
C25 Ni2 P2 116.61(10) . .
P3 Ni2 P2 74.94(2) . .
O1 Ni3 O1 78.96(9) . 7_556
O1 Ni3 P3 103.03(6) . .
O1 Ni3 P3 175.55(9) 7_556 .
O1 Ni3 P2 176.32(9) . .
O1 Ni3 P2 103.20(6) 7_556 .
P3 Ni3 P2 74.59(2) . .
O1 Ni3 Ni3 39.49(6) . 7_556
O1 Ni3 Ni3 39.47(5) 7_556 7_556
P3 Ni3 Ni3 142.38(2) . 7_556
P2 Ni3 Ni3 142.59(2) . 7_556
Ni3 O1 Ni3 101.03(9) . 7_556
Ni3 O1 H1B 126(3) . .
Ni3 O1 H1B 133(3) 7_556 .
C1 P1 C11 101.35(10) . .
C1 P1 Ni1 110.20(7) . 2
C11 P1 Ni1 118.37(8) . 2
C1 P1 Ni1 110.66(7) . .
C11 P1 Ni1 119.52(8) . .
Ni1 P1 Ni1 96.93(2) 2 .
C1 P1 P1 97.78(7) . 2
C11 P1 P1 160.85(7) . 2
Ni1 P1 P1 52.765(19) 2 2
Ni1 P1 P1 52.657(19) . 2
C15 P2 C30 101.44(10) . .
C15 P2 Ni2 111.16(7) . .
C30 P2 Ni2 118.94(8) . .
C15 P2 Ni3 111.60(7) . .
C30 P2 Ni3 118.08(7) . .
Ni2 P2 Ni3 96.06(2) . .
C15 P2 P3 98.32(7) . .
C30 P2 P3 160.24(8) . .
Ni2 P2 P3 52.508(18) . .
Ni3 P2 P3 52.668(18) . .
C20 P3 C34 101.30(10) . .
C20 P3 Ni2 110.72(7) . .
C34 P3 Ni2 120.04(8) . .
C20 P3 Ni3 110.84(7) . .
C34 P3 Ni3 118.08(8) . .
Ni2 P3 Ni3 96.15(2) . .
C20 P3 P2 97.32(7) . .
C34 P3 P2 161.35(8) . .
Ni2 P3 P2 52.551(18) . .
Ni3 P3 P2 52.738(18) . .

loop_
_geom_bond_atom_site_label_1
_geom_bond_atom_site_label_2
_geom_bond_distance
_geom_bond_site_symmetry_2
C1 C5 1.432(3) .
C1 C2 1.435(3) .
C1 P1 1.822(2) .
C1 Fe1 2.016(2) .
C2 C3 1.425(3) .
C2 Fe1 2.030(2) .
C2 H2 0.9500 .
C3 C4 1.417(4) .
C3 Fe1 2.056(2) .
C3 H3 0.9500 .
C4 C5 1.420(4) .
C4 Fe1 2.053(3) .
C4 H4 0.9500 .
C5 Fe1 2.030(2) .
C5 H5 0.9500 .
C6 C7 1.406(4) .
C6 C10 1.430(4) .
C6 Ni1 2.110(2) .
C6 H6 0.9500 .
C7 C8 1.405(4) .
C7 Ni1 2.144(2) .
C7 H7 0.9500 .
C8 C9 1.420(4) .
C8 Ni1 2.118(2) .
C8 H8 0.9500 .
C9 C10 1.384(4) .
C9 Ni1 2.169(2) .
C9 H9 0.9500 .
C10 Ni1 2.162(2) .
C10 H10 0.9500 .
C11 C14 1.524(3) .
C11 C12 1.526(3) .
C11 C13 1.536(3) .
C11 P1 1.874(2) .
C12 H12A 0.9800 .
C12 H12B 0.9800 .
C12 H12C 0.9800 .
C13 H13A 0.9800 .
C13 H13B 0.9800 .
C13 H13C 0.9800 .
C14 H14C 0.9800 .
C14 H14B 0.9800 .
C14 H14A 0.9800 .
C15 C16 1.428(3) .
C15 C19 1.436(3) .
C15 P2 1.809(2) .
C15 Fe2 2.017(2) .
C16 C17 1.417(3) .
C16 Fe2 2.029(2) .
C16 H16 0.9500 .
C17 C18 1.420(4) .
C17 Fe2 2.051(2) .
C17 H17 0.9500 .
C18 C19 1.422(3) .
C18 Fe2 2.043(2) .
C18 H18 0.9500 .
C19 Fe2 2.028(2) .
C19 H19 0.9500 .
C20 C21 1.435(3) .
C20 C24 1.436(3) .
C20 P3 1.810(2) .
C20 Fe2 2.018(2) .
C21 C22 1.416(3) .
C21 Fe2 2.027(2) .
C21 H21 0.9500 .
C22 C23 1.415(4) .
C22 Fe2 2.050(2) .
C22 H22 0.9500 .
C23 C24 1.416(3) .
C23 Fe2 2.046(2) .
C23 H23 0.9500 .
C24 Fe2 2.028(2) .
C24 H24 0.9500 .
C25 C29 1.367(5) .
C25 C26 1.373(5) .
C25 Ni2 2.155(3) .
C25 H25 0.9500 .
C26 C27 1.467(5) .
C26 Ni2 2.151(3) .
C26 H26 0.9500 .
C27 C28 1.369(4) .
C27 Ni2 2.098(3) .
C27 H27 0.9500 .
C28 C29 1.359(4) .
C28 Ni2 2.132(2) .
C28 H28 0.9500 .
C29 Ni2 2.104(3) .
C29 H29 0.9500 .
C30 C32 1.523(4) .
C30 C31 1.532(3) .
C30 C33 1.539(4) .
C30 P2 1.882(2) .
C31 H31A 0.9800 .
C31 H31B 0.9800 .
C31 H31C 0.9800 .
C32 H32A 0.9800 .
C32 H32B 0.9800 .
C32 H32C 0.9800 .
C33 H33C 0.9800 .
C33 H33B 0.9800 .
C33 H33A 0.9800 .
C34 C37 1.525(3) .
C34 C36 1.534(3) .
C34 C35 1.534(3) .
C34 P3 1.884(2) .
C35 H35A 0.9800 .
C35 H35B 0.9800 .
C35 H35C 0.9800 .
C36 H36A 0.9800 .
C36 H36B 0.9800 .
C36 H36C 0.9800 .
C37 H37A 0.9800 .
C37 H37B 0.9800 .
C37 H37C 0.9800 .
C38 C43 1.371(5) .
C38 C39 1.373(5) .
C38 H38A 0.9500 .
C39 C40 1.369(5) .
C39 H39A 0.9500 .
C40 C41 1.357(5) .
C40 H40A 0.9500 .
C41 C42 1.368(4) .
C41 H41A 0.9500 .
C42 C43 1.362(5) .
C42 H42A 0.9500 .
C43 H43A 0.9500 .
C44 C45 1.371(4) .
C44 C46 1.380(4) 7_656
C44 H44A 0.9500 .
C45 C46 1.380(4) .
C45 H45A 0.9500 .
C46 C44 1.380(4) 7_656
C46 H46A 0.9500 .
Fe1 C1 2.016(2) 2
Fe1 C2 2.030(2) 2
Fe1 C5 2.030(2) 2
Fe1 C4 2.053(3) 2
Fe1 C3 2.056(2) 2
Ni1 P1 2.1659(6) 2
Ni1 P1 2.1689(6) .
Ni2 P3 2.1707(6) .
Ni2 P2 2.1719(6) .
Ni3 O1 1.9030(18) .
Ni3 O1 1.9038(18) 7_556
Ni3 P3 2.1789(6) .
Ni3 P2 2.1809(6) .
Ni3 Ni3 2.9381(5) 7_556
O1 Ni3 1.9037(18) 7_556
O1 H1B 0.895(19) .
P1 Ni1 2.1660(6) 2
P1 P1 2.6263(11) 2
P2 P3 2.6418(8) .
